data_7122953
loop_
_publ_author_name
'THOMBAL, RAJU'
'Kim, Seoung-Tae'
'Baik, Mu-Hyun'
'Lee, Yong Rok'

_publ_section_title
;
 Ruthenium catalyzes the synthesis of \g-butenolides fused to
 cyclohexanones
;
_journal_name_full 'Chemical Communications'
_journal_paper_doi 10.1039/C9CC00101H
_journal_year 2019
_chemical_formula_moiety 'C11 H12 O4'
_chemical_formula_sum 'C11 H12 O4'
_chemical_formula_weight 208.21
_chemical_melting_point 357
_chemical_name_systematic (E)-3-(1-hydroxyethylidene)-6-methyl-3,5,6,7-tetrahydrobenzofuran-2,4-dione
_space_group_crystal_system monoclinic
_space_group_IT_number 14
_space_group_name_Hall '-P 2ybc'
_space_group_name_H-M_alt 'P 1 21/c 1'
_symmetry_space_group_name_Hall '-P 2ybc'
_symmetry_space_group_name_H-M 'P 1 21/c 1'
_atom_sites_solution_hydrogens geom
_audit_creation_method SHELXL-2014/7
_audit_update_record
;
2018-06-22 deposited with the CCDC.
2019-02-08 downloaded from the CCDC.
;
_cell_angle_alpha 90
_cell_angle_beta 97.8576(18)
_cell_angle_gamma 90
_cell_formula_units_Z 8
_cell_length_a 18.4754(11)
_cell_length_b 10.1860(6)
_cell_length_c 10.7954(6)
_cell_measurement_reflns_used 9086
_cell_measurement_temperature 223(2)
_cell_measurement_theta_max 25.78
_cell_measurement_theta_min 2.23
_cell_volume 2012.5(2)
_computing_cell_refinement 'Bruker SAINT'
_computing_data_collection 'Bruker APEX2'
_computing_data_reduction 'Bruker SAINT'
_computing_molecular_graphics 'Bruker SHELXTL'
_computing_publication_material 'Bruker SHELXTL'
_computing_structure_refinement 'SHELXL-2014/7 (Sheldrick, 2014)'
_computing_structure_solution 'SHELXS-97 (Sheldrick 2008)'
_diffrn_ambient_temperature 223(2)
_diffrn_measured_fraction_theta_full 1.000
_diffrn_measured_fraction_theta_max 0.999
_diffrn_measurement_device_type 'PHOTON 100 CMOS'
_diffrn_measurement_method '\f and \w scans'
_diffrn_radiation_type MoK\a
_diffrn_radiation_wavelength 0.71073
_diffrn_reflns_av_R_equivalents 0.1049
_diffrn_reflns_av_unetI/netI 0.0372
_diffrn_reflns_Laue_measured_fraction_full 1.000
_diffrn_reflns_Laue_measured_fraction_max 0.999
_diffrn_reflns_limit_h_max 22
_diffrn_reflns_limit_h_min -22
_diffrn_reflns_limit_k_max 12
_diffrn_reflns_limit_k_min -12
_diffrn_reflns_limit_l_max 13
_diffrn_reflns_limit_l_min -13
_diffrn_reflns_number 54311
_diffrn_reflns_point_group_measured_fraction_full 1.000
_diffrn_reflns_point_group_measured_fraction_max 0.999
_diffrn_reflns_theta_full 25.242
_diffrn_reflns_theta_max 26.080
_diffrn_reflns_theta_min 2.226
_exptl_absorpt_coefficient_mu 0.105
_exptl_absorpt_correction_T_max 0.7453
_exptl_absorpt_correction_T_min 0.7068
_exptl_absorpt_correction_type multi-scan
_exptl_absorpt_process_details 'Bruker SADABS'
_exptl_crystal_colour colourless
_exptl_crystal_density_diffrn 1.374
_exptl_crystal_description Block
_exptl_crystal_F_000 880
_exptl_crystal_recrystallization_method 'Re-crystallisation from solvent: hexane/ethyl acetate'
_exptl_crystal_size_max 0.300
_exptl_crystal_size_mid 0.250
_exptl_crystal_size_min 0.130
_refine_diff_density_max 0.458
_refine_diff_density_min -0.196
_refine_diff_density_rms 0.050
_refine_ls_extinction_method none
_refine_ls_goodness_of_fit_ref 1.043
_refine_ls_hydrogen_treatment constr
_refine_ls_matrix_type full
_refine_ls_number_parameters 277
_refine_ls_number_reflns 3988
_refine_ls_number_restraints 0
_refine_ls_restrained_S_all 1.043
_refine_ls_R_factor_all 0.1139
_refine_ls_R_factor_gt 0.0614
_refine_ls_shift/su_max 0.000
_refine_ls_shift/su_mean 0.000
_refine_ls_structure_factor_coef Fsqd
_refine_ls_weighting_details 'w=1/[\s^2^(Fo^2^)+(0.0526P)^2^+1.9550P] where P=(Fo^2^+2Fc^2^)/3'
_refine_ls_weighting_scheme calc
_refine_ls_wR_factor_gt 0.1372
_refine_ls_wR_factor_ref 0.1616
_reflns_Friedel_coverage 0.000
_reflns_number_gt 2431
_reflns_number_total 3988
_reflns_threshold_expression 'I > 2\s(I)'
_cod_data_source_file c9cc00101h2.cif
_cod_data_source_block No2
_cod_depositor_comments
;
The following automatic conversions were performed:

'_exptl_absorpt_correction_type' value 'Multi-scan' changed to
'multi-scan' according to
/home/data/users/saulius/crontab/automatic-downloads/rss-feeds/RSC/lib/dictionaries/cif_core.dic
dictionary named 'cif_core.dic' version 2.4.2 from 2011-04-26.

Automatic conversion script
Id: cif_fix_values 4973 2017-02-22 13:04:09Z antanas 
;
_cod_database_code 7122953
_shelx_shelxl_version_number 2014/7
_shelx_space_group_comment
; 
The symmetry employed for this shelxl refinement is uniquely defined 
by the following loop, which should always be used as a source of 
symmetry information in preference to the above space-group names. 
They are only intended as comments. 
;
_shelx_estimated_absorpt_t_min 0.969
_shelx_estimated_absorpt_t_max 0.986

loop_
_space_group_symop_operation_xyz
'x, y, z'
'-x, y+1/2, -z+1/2'
'-x, -y, -z'
'x, -y-1/2, z-1/2'

loop_
_atom_site_label
_atom_site_type_symbol
_atom_site_fract_x
_atom_site_fract_y
_atom_site_fract_z
_atom_site_U_iso_or_equiv
_atom_site_adp_type
_atom_site_occupancy
_atom_site_site_symmetry_order
_atom_site_calc_flag
_atom_site_refinement_flags_posn
_atom_site_refinement_flags_adp
O1 O 0.27512(10) 0.45773(18) 0.49764(17) 0.0405(5) Uani 1 1 d . .
C1 C 0.31867(16) 0.5243(3) 0.5971(3) 0.0392(7) Uani 1 1 d . .
C2 C 0.27359(14) 0.6268(3) 0.6390(2) 0.0337(6) Uani 1 1 d . .
C3 C 0.20383(14) 0.6168(2) 0.5587(2) 0.0311(6) Uani 1 1 d . .
C4 C 0.13770(15) 0.6927(3) 0.5492(3) 0.0383(7) Uani 1 1 d . .
C5 C 0.08009(16) 0.6604(3) 0.4413(3) 0.0455(7) Uani 1 1 d . .
H5A H 0.0891 0.7128 0.3689 0.055 Uiso 1 1 calc R U
H5B H 0.0324 0.6863 0.4632 0.055 Uiso 1 1 calc R U
C6 C 0.07672(16) 0.5162(3) 0.4038(3) 0.0442(7) Uani 1 1 d . .
H6 H 0.0622 0.4654 0.4746 0.053 Uiso 1 1 calc R U
C7 C 0.15156(15) 0.4676(3) 0.3812(3) 0.0393(7) Uani 1 1 d . .
H7A H 0.1520 0.3714 0.3808 0.047 Uiso 1 1 calc R U
H7B H 0.1618 0.4982 0.2992 0.047 Uiso 1 1 calc R U
C8 C 0.20851(15) 0.5164(3) 0.4793(2) 0.0337(6) Uani 1 1 d . .
O2 O 0.38034(12) 0.4880(2) 0.6272(2) 0.0551(6) Uani 1 1 d . .
C9 C 0.29590(16) 0.7107(3) 0.7343(3) 0.0408(7) Uani 1 1 d . .
O3 O 0.25300(12) 0.8053(2) 0.7672(2) 0.0548(6) Uani 1 1 d . .
H3 H 0.2129 0.8023 0.7219 0.082 Uiso 1 1 calc R U
C10 C 0.36876(18) 0.7088(3) 0.8117(3) 0.0549(9) Uani 1 1 d . .
H10A H 0.3989 0.7780 0.7842 0.082 Uiso 1 1 calc R U
H10B H 0.3919 0.6245 0.8027 0.082 Uiso 1 1 calc R U
H10C H 0.3631 0.7227 0.8987 0.082 Uiso 1 1 calc R U
O4 O 0.12916(12) 0.7828(2) 0.6234(2) 0.0533(6) Uani 1 1 d . .
C11 C 0.01967(19) 0.4928(4) 0.2914(3) 0.0635(10) Uani 1 1 d . .
H11A H -0.0277 0.5217 0.3101 0.095 Uiso 1 1 calc R U
H11B H 0.0176 0.3999 0.2715 0.095 Uiso 1 1 calc R U
H11C H 0.0325 0.5417 0.2204 0.095 Uiso 1 1 calc R U
O5 O 0.23331(11) 0.30243(19) 0.74280(18) 0.0454(5) Uani 1 1 d . .
C12 C 0.18704(18) 0.2372(3) 0.6435(3) 0.0456(8) Uani 1 1 d . .
C13 C 0.23066(15) 0.1307(3) 0.6003(2) 0.0359(7) Uani 1 1 d . .
C14 C 0.30071(14) 0.1386(3) 0.6798(2) 0.0333(6) Uani 1 1 d . .
C15 C 0.36496(16) 0.0588(3) 0.6871(3) 0.0409(7) Uani 1 1 d . .
C16 C 0.42457(17) 0.0881(3) 0.7930(3) 0.0539(8) Uani 1 1 d . .
H16A H 0.4715 0.0620 0.7678 0.065 Uiso 1 1 calc R U
H16B H 0.4167 0.0338 0.8650 0.065 Uiso 1 1 calc R U
C17 C 0.42974(17) 0.2302(3) 0.8340(3) 0.0544(9) Uani 1 1 d . .
H17 H 0.4455 0.2817 0.7646 0.065 Uiso 1 1 calc R U
C18 C 0.35667(16) 0.2836(3) 0.8578(3) 0.0430(7) Uani 1 1 d . .
H18A H 0.3460 0.2532 0.9396 0.052 Uiso 1 1 calc R U
H18B H 0.3584 0.3797 0.8593 0.052 Uiso 1 1 calc R U
C19 C 0.29842(15) 0.2396(3) 0.7596(3) 0.0369(7) Uani 1 1 d . .
O6 O 0.12652(12) 0.2759(2) 0.6157(2) 0.0599(6) Uani 1 1 d . .
C20 C 0.20500(17) 0.0460(3) 0.5086(3) 0.0465(8) Uani 1 1 d . .
O7 O 0.24575(13) -0.0523(2) 0.4743(2) 0.0586(6) Uani 1 1 d . .
H7 H 0.2863 -0.0515 0.5182 0.088 Uiso 1 1 calc R U
C21 C 0.13016(18) 0.0495(4) 0.4368(3) 0.0618(10) Uani 1 1 d . .
H21A H 0.1330 0.0340 0.3490 0.093 Uiso 1 1 calc R U
H21B H 0.1084 0.1349 0.4468 0.093 Uiso 1 1 calc R U
H21C H 0.1003 -0.0180 0.4680 0.093 Uiso 1 1 calc R U
O8 O 0.37056(12) -0.0332(2) 0.6134(2) 0.0549(6) Uani 1 1 d . .
C22 C 0.48785(19) 0.2473(4) 0.9473(3) 0.0690(11) Uani 1 1 d . .
H22A H 0.4742 0.1973 1.0170 0.104 Uiso 1 1 calc R U
H22B H 0.4919 0.3395 0.9698 0.104 Uiso 1 1 calc R U
H22C H 0.5345 0.2160 0.9273 0.104 Uiso 1 1 calc R U

loop_
_atom_site_aniso_label
_atom_site_aniso_U_11
_atom_site_aniso_U_22
_atom_site_aniso_U_33
_atom_site_aniso_U_23
_atom_site_aniso_U_13
_atom_site_aniso_U_12
O1 0.0424(12) 0.0339(11) 0.0455(12) -0.0046(9) 0.0079(9) 0.0057(9)
C1 0.0400(18) 0.0337(15) 0.0438(17) 0.0052(13) 0.0054(14) 0.0001(14)
C2 0.0381(16) 0.0286(14) 0.0344(15) 0.0029(12) 0.0055(12) -0.0003(12)
C3 0.0354(15) 0.0272(14) 0.0320(14) 0.0008(11) 0.0089(12) -0.0006(11)
C4 0.0409(17) 0.0329(16) 0.0429(16) 0.0024(13) 0.0125(13) 0.0011(13)
C5 0.0362(16) 0.0473(18) 0.0522(18) 0.0051(15) 0.0038(14) 0.0041(14)
C6 0.0432(18) 0.0478(18) 0.0403(17) -0.0001(14) 0.0005(14) -0.0037(14)
C7 0.0475(18) 0.0378(16) 0.0330(15) -0.0036(13) 0.0064(13) -0.0066(14)
C8 0.0371(16) 0.0329(15) 0.0326(15) 0.0037(12) 0.0104(12) 0.0026(12)
O2 0.0403(13) 0.0508(14) 0.0722(16) 0.0034(11) 0.0005(11) 0.0102(10)
C9 0.0478(18) 0.0369(17) 0.0376(16) 0.0048(14) 0.0057(14) -0.0052(14)
O3 0.0644(15) 0.0485(13) 0.0515(14) -0.0179(11) 0.0080(11) 0.0017(12)
C10 0.061(2) 0.053(2) 0.0470(19) 0.0035(16) -0.0082(16) -0.0103(17)
O4 0.0537(14) 0.0452(13) 0.0625(14) -0.0155(11) 0.0137(11) 0.0096(10)
C11 0.056(2) 0.083(3) 0.048(2) -0.0037(18) -0.0059(17) -0.0069(19)
O5 0.0472(13) 0.0394(12) 0.0507(13) 0.0012(10) 0.0110(10) 0.0045(10)
C12 0.049(2) 0.0390(17) 0.0493(19) 0.0156(15) 0.0094(16) -0.0010(15)
C13 0.0396(16) 0.0351(15) 0.0324(15) 0.0086(13) 0.0030(13) -0.0049(13)
C14 0.0366(15) 0.0316(15) 0.0311(14) 0.0054(12) 0.0025(12) -0.0021(12)
C15 0.0437(18) 0.0387(17) 0.0408(16) 0.0026(14) 0.0078(14) -0.0031(13)
C16 0.0411(18) 0.056(2) 0.062(2) 0.0001(17) -0.0033(16) 0.0026(15)
C17 0.050(2) 0.065(2) 0.0468(19) -0.0049(17) 0.0008(15) -0.0117(17)
C18 0.0535(19) 0.0383(16) 0.0379(16) -0.0048(14) 0.0086(14) -0.0092(14)
C19 0.0401(17) 0.0349(16) 0.0367(15) 0.0066(13) 0.0085(13) -0.0019(13)
O6 0.0428(14) 0.0629(15) 0.0723(16) 0.0194(13) 0.0015(12) 0.0122(12)
C20 0.054(2) 0.0433(18) 0.0409(17) 0.0093(15) 0.0015(15) -0.0099(16)
O7 0.0674(16) 0.0541(14) 0.0526(14) -0.0109(12) 0.0019(12) -0.0045(13)
C21 0.061(2) 0.063(2) 0.054(2) 0.0126(18) -0.0169(17) -0.0224(18)
O8 0.0609(15) 0.0467(13) 0.0569(14) -0.0134(12) 0.0076(11) 0.0079(11)
C22 0.056(2) 0.095(3) 0.052(2) -0.006(2) -0.0064(17) -0.017(2)

loop_
_atom_type_symbol
_atom_type_description
_atom_type_scat_dispersion_real
_atom_type_scat_dispersion_imag
_atom_type_scat_source
C C 0.0033 0.0016 'International Tables Vol C Tables 4.2.6.8 and 6.1.1.4'
H H 0.0000 0.0000 'International Tables Vol C Tables 4.2.6.8 and 6.1.1.4'
O O 0.0106 0.0060 'International Tables Vol C Tables 4.2.6.8 and 6.1.1.4'

loop_
_geom_angle_atom_site_label_1
_geom_angle_atom_site_label_2
_geom_angle_atom_site_label_3
_geom_angle
_geom_angle_site_symmetry_1
C8 O1 C1 108.0(2) .
O2 C1 O1 118.5(3) .
O2 C1 C2 134.7(3) .
O1 C1 C2 106.9(2) .
C9 C2 C1 124.3(3) .
C9 C2 C3 130.4(3) .
C1 C2 C3 105.3(2) .
C8 C3 C4 119.5(3) .
C8 C3 C2 107.7(2) .
C4 C3 C2 132.8(2) .
O4 C4 C3 122.2(3) 1
O4 C4 C3 122.2(3) .
O4 C4 C5 121.5(3) 1
O4 C4 C5 121.5(3) .
C3 C4 C5 116.2(2) .
C4 C5 C6 114.6(2) .
C4 C5 H5A 108.6 .
C6 C5 H5A 108.6 .
C4 C5 H5B 108.6 .
C6 C5 H5B 108.6 .
H5A C5 H5B 107.6 .
C11 C6 C7 111.6(3) .
C11 C6 C5 111.3(3) .
C7 C6 C5 110.6(2) .
C11 C6 H6 107.7 .
C7 C6 H6 107.7 .
C5 C6 H6 107.7 .
C8 C7 C6 110.5(2) .
C8 C7 H7A 109.5 .
C6 C7 H7A 109.5 .
C8 C7 H7B 109.5 .
C6 C7 H7B 109.5 .
H7A C7 H7B 108.1 .
C3 C8 O1 112.2(2) .
C3 C8 C7 127.8(3) .
O1 C8 C7 120.0(2) .
O3 C9 C2 122.0(3) .
O3 C9 C10 112.8(3) .
C2 C9 C10 125.2(3) .
C9 O3 H3 109.5 .
C9 C10 H10A 109.5 .
C9 C10 H10B 109.5 .
H10A C10 H10B 109.5 .
C9 C10 H10C 109.5 .
H10A C10 H10C 109.5 .
H10B C10 H10C 109.5 .
C6 C11 H11A 109.5 .
C6 C11 H11B 109.5 .
H11A C11 H11B 109.5 .
C6 C11 H11C 109.5 .
H11A C11 H11C 109.5 .
H11B C11 H11C 109.5 .
C19 O5 C12 108.0(2) .
O6 C12 O5 118.6(3) .
O6 C12 C13 134.9(3) .
O5 C12 C13 106.4(2) .
C20 C13 C14 131.6(3) .
C20 C13 C12 123.6(3) .
C14 C13 C12 104.8(2) .
C19 C14 C15 119.8(3) .
C19 C14 C13 108.5(2) .
C15 C14 C13 131.7(3) .
O8 C15 C14 122.3(3) 1
O8 C15 C14 122.3(3) .
O8 C15 C16 121.3(3) 1
O8 C15 C16 121.3(3) .
C14 C15 C16 116.4(3) .
C15 C16 C17 115.0(3) .
C15 C16 H16A 108.5 .
C17 C16 H16A 108.5 .
C15 C16 H16B 108.5 .
C17 C16 H16B 108.5 .
H16A C16 H16B 107.5 .
C18 C17 C16 111.8(3) .
C18 C17 C22 111.7(3) .
C16 C17 C22 110.7(3) .
C18 C17 H17 107.4 .
C16 C17 H17 107.4 .
C22 C17 H17 107.4 .
C19 C18 C17 110.5(2) .
C19 C18 H18A 109.5 .
C17 C18 H18A 109.5 .
C19 C18 H18B 109.5 .
C17 C18 H18B 109.5 .
H18A C18 H18B 108.1 .
C14 C19 O5 112.4(3) .
C14 C19 C18 127.5(3) .
O5 C19 C18 120.1(3) .
O7 C20 C13 121.9(3) .
O7 C20 C21 113.1(3) .
C13 C20 C21 125.0(3) .
C20 O7 H7 109.5 .
C20 C21 H21A 109.5 .
C20 C21 H21B 109.5 .
H21A C21 H21B 109.5 .
C20 C21 H21C 109.5 .
H21A C21 H21C 109.5 .
H21B C21 H21C 109.5 .
C17 C22 H22A 109.5 .
C17 C22 H22B 109.5 .
H22A C22 H22B 109.5 .
C17 C22 H22C 109.5 .
H22A C22 H22C 109.5 .
H22B C22 H22C 109.5 .

loop_
_geom_bond_atom_site_label_1
_geom_bond_atom_site_label_2
_geom_bond_distance
_geom_bond_site_symmetry_2
O1 C8 1.358(3) .
O1 C1 1.422(3) .
C1 O2 1.200(3) .
C1 C2 1.447(4) .
C2 C9 1.358(4) .
C2 C3 1.455(4) .
C3 C8 1.345(4) .
C3 C4 1.438(4) .
C4 O4 1.242(3) 1
C4 O4 1.242(3) .
C4 C5 1.503(4) .
C5 C6 1.522(4) .
C5 H5A 0.9800 .
C5 H5B 0.9800 .
C6 C11 1.514(4) .
C6 C7 1.520(4) .
C6 H6 0.9900 .
C7 C8 1.473(4) .
C7 H7A 0.9800 .
C7 H7B 0.9800 .
C9 O3 1.327(3) .
C9 C10 1.484(4) .
O3 H3 0.8300 .
C10 H10A 0.9700 .
C10 H10B 0.9700 .
C10 H10C 0.9700 .
O4 O4 0.000(5) 1
C11 H11A 0.9700 .
C11 H11B 0.9700 .
C11 H11C 0.9700 .
O5 C19 1.353(3) .
O5 C12 1.439(4) .
C12 O6 1.185(4) .
C12 C13 1.466(4) .
C13 C20 1.350(4) .
C13 C14 1.454(4) .
C14 C19 1.346(4) .
C14 C15 1.432(4) .
C15 O8 1.243(3) 1
C15 O8 1.243(3) .
C15 C16 1.505(4) .
C16 C17 1.513(4) .
C16 H16A 0.9800 .
C16 H16B 0.9800 .
C17 C18 1.510(4) .
C17 C22 1.523(4) .
C17 H17 0.9900 .
C18 C19 1.473(4) .
C18 H18A 0.9800 .
C18 H18B 0.9800 .
C20 O7 1.335(4) .
C20 C21 1.490(4) .
O7 H7 0.8300 .
C21 H21A 0.9700 .
C21 H21B 0.9700 .
C21 H21C 0.9700 .
O8 O8 0.000(6) 1
C22 H22A 0.9700 .
C22 H22B 0.9700 .
C22 H22C 0.9700 .

loop_
_geom_hbond_atom_site_label_D
_geom_hbond_atom_site_label_H
_geom_hbond_atom_site_label_A
_geom_hbond_distance_DH
_geom_hbond_distance_HA
_geom_hbond_distance_DA
_geom_hbond_angle_DHA
_geom_hbond_site_symmetry_A
O7 H7 O8 0.83 1.75 2.581(3) 174.4 1
O3 H3 O4 0.83 1.76 2.593(3) 175.5 1

loop_
_geom_torsion_atom_site_label_1
_geom_torsion_atom_site_label_2
_geom_torsion_atom_site_label_3
_geom_torsion_atom_site_label_4
_geom_torsion
_geom_torsion_site_symmetry_1
_geom_torsion_site_symmetry_4
C8 O1 C1 O2 -179.2(2) . .
C8 O1 C1 C2 0.6(3) . .
O2 C1 C2 C9 -1.1(5) . .
O1 C1 C2 C9 179.1(2) . .
O2 C1 C2 C3 179.0(3) . .
O1 C1 C2 C3 -0.8(3) . .
C9 C2 C3 C8 -179.2(3) . .
C1 C2 C3 C8 0.7(3) . .
C9 C2 C3 C4 2.9(5) . .
C1 C2 C3 C4 -177.2(3) . .
C8 C3 C4 O4 176.8(3) . 1
C2 C3 C4 O4 -5.5(5) . 1
C8 C3 C4 O4 176.8(3) . .
C2 C3 C4 O4 -5.5(5) . .
C8 C3 C4 C5 -5.3(4) . .
C2 C3 C4 C5 172.4(3) . .
O4 C4 C5 C6 -148.7(3) 1 .
O4 C4 C5 C6 -148.7(3) . .
C3 C4 C5 C6 33.4(4) . .
C4 C5 C6 C11 -177.6(3) . .
C4 C5 C6 C7 -52.9(3) . .
C11 C6 C7 C8 167.8(3) . .
C5 C6 C7 C8 43.2(3) . .
C4 C3 C8 O1 177.9(2) . .
C2 C3 C8 O1 -0.4(3) . .
C4 C3 C8 C7 -2.3(4) . .
C2 C3 C8 C7 179.5(3) . .
C1 O1 C8 C3 -0.2(3) . .
C1 O1 C8 C7 180.0(2) . .
C6 C7 C8 C3 -17.9(4) . .
C6 C7 C8 O1 161.9(2) . .
C1 C2 C9 O3 178.3(3) . .
C3 C2 C9 O3 -1.9(5) . .
C1 C2 C9 C10 -1.4(4) . .
C3 C2 C9 C10 178.5(3) . .
C3 C4 O4 O4 0.0(6) . 1
C5 C4 O4 O4 0.0(5) . 1
C19 O5 C12 O6 178.5(3) . .
C19 O5 C12 C13 -1.0(3) . .
O6 C12 C13 C20 -0.6(5) . .
O5 C12 C13 C20 178.9(2) . .
O6 C12 C13 C14 -178.5(3) . .
O5 C12 C13 C14 1.0(3) . .
C20 C13 C14 C19 -178.3(3) . .
C12 C13 C14 C19 -0.6(3) . .
C20 C13 C14 C15 -0.5(5) . .
C12 C13 C14 C15 177.2(3) . .
C19 C14 C15 O8 -178.0(3) . 1
C13 C14 C15 O8 4.4(5) . 1
C19 C14 C15 O8 -178.0(3) . .
C13 C14 C15 O8 4.4(5) . .
C19 C14 C15 C16 4.8(4) . .
C13 C14 C15 C16 -172.8(3) . .
O8 C15 C16 C17 151.7(3) 1 .
O8 C15 C16 C17 151.7(3) . .
C14 C15 C16 C17 -31.0(4) . .
C15 C16 C17 C18 50.6(4) . .
C15 C16 C17 C22 175.9(3) . .
C16 C17 C18 C19 -42.4(4) . .
C22 C17 C18 C19 -167.1(3) . .
C15 C14 C19 O5 -178.2(2) . .
C13 C14 C19 O5 -0.1(3) . .
C15 C14 C19 C18 1.3(4) . .
C13 C14 C19 C18 179.3(3) . .
C12 O5 C19 C14 0.7(3) . .
C12 O5 C19 C18 -178.8(2) . .
C17 C18 C19 C14 18.5(4) . .
C17 C18 C19 O5 -162.1(2) . .
C14 C13 C20 O7 -0.6(5) . .
C12 C13 C20 O7 -178.0(3) . .
C14 C13 C20 C21 178.6(3) . .
C12 C13 C20 C21 1.2(4) . .
C14 C15 O8 O8 0.0(2) . 1
C16 C15 O8 O8 0.0(3) . 1
